data_4313014
loop_
_publ_author_name
'Rita Song'
'Kwan Mook Kim'
'Youn Soo Sohn'

_publ_section_title
;
 New Heterometallic Coordination Polymers Self-Assembled from Copper(II)
 Nitrate and (Diamine)PtII(pyridinecarboxylates)2
;
_journal_name_full 'Inorganic Chemistry'
_journal_page_first 821
_journal_page_last 826
_journal_paper_doi 10.1021/ic0204777
_journal_volume 42
_journal_year 2003
_chemical_formula_sum 'C17 H32 Cu N6 O15 Pt'
_chemical_formula_weight 819.12
_chemical_name_systematic
;
?
;
_space_group_IT_number 14
_symmetry_cell_setting monoclinic
_symmetry_space_group_name_Hall '-P 2yn'
_symmetry_space_group_name_H-M 'P 1 21/n 1'
_atom_sites_solution_hydrogens geom
_atom_sites_solution_primary direct
_atom_sites_solution_secondary difmap
_audit_creation_method SHELXL-97
_cell_angle_alpha 90.00
_cell_angle_beta 103.29(2)
_cell_angle_gamma 90.00
_cell_formula_units_Z 4
_cell_length_a 10.105(3)
_cell_length_b 18.133(3)
_cell_length_c 15.590(5)
_cell_measurement_temperature 293(2)
_cell_volume 2780.1(13)
_computing_structure_refinement 'SHELXL-97 (Sheldrick, 1997)'
_computing_structure_solution 'SHELXS-97 (Sheldrick, 1990)'
_diffrn_ambient_temperature 293(2)
_diffrn_measured_fraction_theta_full 0.987
_diffrn_measured_fraction_theta_max 0.987
_diffrn_radiation_monochromator graphite
_diffrn_radiation_source 'fine-focus sealed tube'
_diffrn_radiation_type MoK\a
_diffrn_radiation_wavelength 0.71073
_diffrn_reflns_av_R_equivalents 0.0347
_diffrn_reflns_av_sigmaI/netI 0.0343
_diffrn_reflns_limit_h_max 11
_diffrn_reflns_limit_h_min 0
_diffrn_reflns_limit_k_max 21
_diffrn_reflns_limit_k_min -21
_diffrn_reflns_limit_l_max 18
_diffrn_reflns_limit_l_min -18
_diffrn_reflns_number 6863
_diffrn_reflns_theta_full 24.97
_diffrn_reflns_theta_max 24.97
_diffrn_reflns_theta_min 1.75
_exptl_absorpt_coefficient_mu 5.870
_exptl_crystal_density_diffrn 1.957
_exptl_crystal_density_method 'not measured'
_exptl_crystal_F_000 1612
_refine_diff_density_max 2.344
_refine_diff_density_min -1.183
_refine_diff_density_rms 0.151
_refine_ls_extinction_method none
_refine_ls_goodness_of_fit_ref 1.002
_refine_ls_hydrogen_treatment mixed
_refine_ls_matrix_type full
_refine_ls_number_parameters 361
_refine_ls_number_reflns 4819
_refine_ls_number_restraints 0
_refine_ls_restrained_S_all 1.002
_refine_ls_R_factor_all 0.0417
_refine_ls_R_factor_gt 0.0322
_refine_ls_shift/su_max 0.137
_refine_ls_shift/su_mean 0.010
_refine_ls_structure_factor_coef Fsqd
_refine_ls_weighting_details 'calc w=1/[\s^2^(Fo^2^)+(0.0497P)^2^+7.8145P] where P=(Fo^2^+2Fc^2^)/3'
_refine_ls_weighting_scheme calc
_refine_ls_wR_factor_gt 0.0810
_refine_ls_wR_factor_ref 0.0854
_reflns_number_gt 4175
_reflns_number_total 4819
_reflns_threshold_expression >2sigma(I)
_cod_data_source_file ic0204777_1.cif
_cod_data_source_block cu
_cod_original_cell_volume 2780.1(12)
_cod_database_code 4313014

loop_
_symmetry_equiv_pos_as_xyz
'x, y, z'
'-x+1/2, y+1/2, -z+1/2'
'-x, -y, -z'
'x-1/2, -y-1/2, z-1/2'

loop_
_atom_site_label
_atom_site_type_symbol
_atom_site_fract_x
_atom_site_fract_y
_atom_site_fract_z
_atom_site_U_iso_or_equiv
_atom_site_adp_type
_atom_site_occupancy
_atom_site_symmetry_multiplicity
_atom_site_calc_flag
_atom_site_refinement_flags
_atom_site_disorder_assembly
_atom_site_disorder_group
Pt Pt 0.72124(2) 0.788104(10) 0.956054(12) 0.02456(9) Uani 1 1 d . . .
Cu Cu 0.28861(7) 0.98181(4) 1.33337(4) 0.02989(16) Uani 1 1 d . . .
O1 O 0.3290(4) 0.5314(2) 1.1040(3) 0.0382(10) Uani 1 1 d . . .
O2 O 0.2009(4) 0.5368(3) 0.9669(3) 0.0485(12) Uani 1 1 d . . .
O3 O 0.3960(4) 0.9308(2) 1.2660(3) 0.0359(9) Uani 1 1 d . . .
O4 O 0.2978(6) 1.0011(3) 1.1532(3) 0.0646(15) Uani 1 1 d . . .
O5 O 0.1404(4) 0.9089(2) 1.2934(3) 0.0393(9) Uani 1 1 d . . .
O6 O 0.4159(5) 1.0662(2) 1.3501(3) 0.0509(12) Uani 1 1 d . . .
O7 O 0.4100(4) 0.9196(2) 1.4552(3) 0.0394(10) Uani 1 1 d . . .
N1 N 0.5988(5) 0.7010(2) 0.9658(3) 0.0289(10) Uani 1 1 d . . .
N2 N 0.6157(5) 0.8443(2) 1.0307(3) 0.0289(10) Uani 1 1 d . . .
N3 N 0.8189(5) 0.7282(2) 0.8794(3) 0.0306(10) Uani 1 1 d . . .
H3A H 0.8088 0.6803 0.8916 0.037 Uiso 1 1 calc R . .
H3B H 0.7747 0.7355 0.8230 0.037 Uiso 1 1 calc R . .
N4 N 0.8384(5) 0.8791(2) 0.9523(3) 0.0302(10) Uani 1 1 d . . .
H4A H 0.7969 0.9062 0.9055 0.036 Uiso 1 1 calc R . .
H4B H 0.8380 0.9060 1.0007 0.036 Uiso 1 1 calc R . .
C1 C 0.4763(6) 0.6939(3) 0.9106(4) 0.0365(13) Uani 1 1 d . . .
H1 H 0.4558 0.7226 0.8599 0.044 Uiso 1 1 calc R . .
C2 C 0.3795(6) 0.6452(3) 0.9267(4) 0.0367(13) Uani 1 1 d . . .
H2 H 0.2951 0.6416 0.8875 0.044 Uiso 1 1 calc R . .
C3 C 0.4096(5) 0.6019(3) 1.0014(4) 0.0286(11) Uani 1 1 d . . .
C4 C 0.5375(6) 0.6074(3) 1.0561(4) 0.0361(13) Uani 1 1 d . . .
H4 H 0.5614 0.5780 1.1062 0.043 Uiso 1 1 calc R . .
C5 C 0.6297(6) 0.6567(3) 1.0359(4) 0.0357(13) Uani 1 1 d . . .
H5 H 0.7165 0.6592 1.0724 0.043 Uiso 1 1 calc R . .
C6 C 0.3026(6) 0.5524(3) 1.0248(4) 0.0314(12) Uani 1 1 d . . .
C7 C 0.6416(6) 0.8334(3) 1.1189(4) 0.0344(13) Uani 1 1 d . . .
H7 H 0.7124 0.8023 1.1453 0.041 Uiso 1 1 calc R . .
C8 C 0.5656(6) 0.8674(3) 1.1704(4) 0.0357(13) Uani 1 1 d . . .
H8 H 0.5859 0.8599 1.2310 0.043 Uiso 1 1 calc R . .
C9 C 0.4589(6) 0.9129(3) 1.1312(3) 0.0288(11) Uani 1 1 d . . .
C10 C 0.4318(6) 0.9235(3) 1.0413(4) 0.0350(13) Uani 1 1 d . . .
H10 H 0.3600 0.9534 1.0133 0.042 Uiso 1 1 calc R . .
C11 C 0.5134(6) 0.8886(3) 0.9934(4) 0.0344(13) Uani 1 1 d . . .
H11 H 0.4962 0.8964 0.9329 0.041 Uiso 1 1 calc R . .
C12 C 0.3752(6) 0.9520(3) 1.1862(4) 0.0328(13) Uani 1 1 d . . .
C13 C 0.9640(6) 0.7409(3) 0.8849(4) 0.0349(13) Uani 1 1 d . . .
H13A H 0.9918 0.7104 0.8410 0.042 Uiso 1 1 calc R . .
H13B H 1.0149 0.7247 0.9423 0.042 Uiso 1 1 calc R . .
C14 C 1.0030(6) 0.8211(3) 0.8712(4) 0.0356(13) Uani 1 1 d . . .
C15 C 0.9834(6) 0.8697(3) 0.9472(4) 0.0369(13) Uani 1 1 d . . .
H15A H 1.0338 0.8485 1.0021 0.044 Uiso 1 1 calc R . .
H15B H 1.0218 0.9180 0.9412 0.044 Uiso 1 1 calc R . .
C16 C 1.1571(7) 0.8195(4) 0.8759(6) 0.064(2) Uani 1 1 d . . .
H16A H 1.1882 0.8685 0.8678 0.096 Uiso 1 1 calc R . .
H16B H 1.1748 0.7879 0.8305 0.096 Uiso 1 1 calc R . .
H16C H 1.2043 0.8012 0.9325 0.096 Uiso 1 1 calc R . .
C17 C 0.9253(8) 0.8512(4) 0.7833(4) 0.0531(18) Uani 1 1 d . . .
H17A H 0.9521 0.9014 0.7771 0.080 Uiso 1 1 calc R . .
H17B H 0.8295 0.8494 0.7807 0.080 Uiso 1 1 calc R . .
H17C H 0.9451 0.8220 0.7365 0.080 Uiso 1 1 calc R . .
N5 N 0.1530(6) 0.0298(3) 0.8240(4) 0.0517(15) Uani 1 1 d . . .
N6 N 0.8330(10) 0.2479(4) 0.8555(7) 0.097(3) Uani 1 1 d . . .
O8 O 0.1136(5) 0.0336(3) 0.7424(3) 0.0650(15) Uani 1 1 d . . .
O9 O 0.2584(6) -0.0040(3) 0.8547(4) 0.0810(19) Uani 1 1 d . . .
O10 O 0.0859(7) 0.0588(5) 0.8704(4) 0.097(2) Uani 1 1 d . . .
O11 O 0.8500(13) 0.2960(4) 0.9066(5) 0.141(4) Uani 1 1 d . . .
O12 O 0.7941(12) 0.1886(5) 0.8508(8) 0.165(5) Uani 1 1 d . . .
O13 O 0.8777(11) 0.2603(8) 0.7895(7) 0.157(4) Uani 1 1 d . . .
OW1 O 0.6570(5) 0.0489(3) 0.3036(4) 0.0652(14) Uani 1 1 d . . .
OW2 O 0.6321(8) 0.2087(4) 0.2782(5) 0.097(2) Uani 1 1 d . . .

loop_
_atom_site_aniso_label
_atom_site_aniso_U_11
_atom_site_aniso_U_22
_atom_site_aniso_U_33
_atom_site_aniso_U_23
_atom_site_aniso_U_13
_atom_site_aniso_U_12
Pt 0.02855(13) 0.02251(13) 0.02684(13) -0.00063(7) 0.01507(9) -0.00272(8)
Cu 0.0336(4) 0.0284(3) 0.0316(3) -0.0029(3) 0.0157(3) 0.0068(3)
O1 0.035(2) 0.047(2) 0.034(2) 0.0103(18) 0.0122(18) -0.0131(19)
O2 0.039(3) 0.066(3) 0.040(2) 0.010(2) 0.008(2) -0.023(2)
O3 0.044(2) 0.035(2) 0.033(2) -0.0021(17) 0.0183(18) 0.0092(18)
O4 0.080(4) 0.066(3) 0.056(3) 0.014(3) 0.030(3) 0.043(3)
O5 0.040(2) 0.040(2) 0.039(2) -0.0032(18) 0.0109(19) -0.0012(19)
O6 0.052(3) 0.037(2) 0.070(3) -0.011(2) 0.027(2) -0.005(2)
O7 0.045(2) 0.034(2) 0.036(2) -0.0034(17) 0.0040(19) 0.0067(18)
N1 0.032(3) 0.030(2) 0.030(2) 0.0007(18) 0.017(2) -0.0049(19)
N2 0.030(2) 0.029(2) 0.032(2) 0.0028(19) 0.015(2) 0.0010(19)
N3 0.038(3) 0.025(2) 0.035(2) -0.0048(19) 0.021(2) -0.0082(19)
N4 0.037(3) 0.025(2) 0.032(2) -0.0012(18) 0.014(2) -0.0021(19)
C1 0.040(3) 0.041(3) 0.030(3) 0.008(2) 0.010(3) -0.006(3)
C2 0.029(3) 0.045(3) 0.034(3) 0.008(3) 0.003(2) -0.008(3)
C3 0.028(3) 0.029(3) 0.033(3) 0.001(2) 0.015(2) -0.002(2)
C4 0.034(3) 0.037(3) 0.036(3) 0.011(2) 0.007(3) -0.006(3)
C5 0.025(3) 0.036(3) 0.045(3) 0.009(3) 0.006(3) -0.006(2)
C6 0.030(3) 0.035(3) 0.033(3) 0.000(2) 0.014(3) -0.007(2)
C7 0.037(3) 0.037(3) 0.033(3) 0.007(2) 0.014(3) 0.011(3)
C8 0.045(3) 0.037(3) 0.028(3) 0.003(2) 0.016(3) 0.009(3)
C9 0.034(3) 0.029(3) 0.027(3) -0.002(2) 0.016(2) 0.000(2)
C10 0.033(3) 0.040(3) 0.035(3) 0.002(2) 0.013(3) 0.005(3)
C11 0.041(3) 0.039(3) 0.025(3) -0.002(2) 0.012(2) 0.000(3)
C12 0.031(3) 0.030(3) 0.041(3) 0.000(2) 0.016(3) 0.007(2)
C13 0.033(3) 0.031(3) 0.045(3) -0.004(3) 0.017(3) 0.002(2)
C14 0.033(3) 0.033(3) 0.047(3) -0.001(3) 0.022(3) -0.006(2)
C15 0.036(3) 0.031(3) 0.044(3) -0.003(3) 0.012(3) -0.005(3)
C16 0.045(4) 0.048(4) 0.111(7) -0.008(4) 0.043(4) -0.011(3)
C17 0.077(5) 0.048(4) 0.040(4) 0.007(3) 0.025(4) -0.003(4)
N5 0.048(4) 0.059(4) 0.044(3) 0.001(3) 0.003(3) -0.022(3)
N6 0.122(8) 0.047(4) 0.085(6) 0.017(4) -0.049(6) -0.013(5)
O8 0.053(3) 0.099(4) 0.040(3) -0.002(3) 0.006(2) 0.020(3)
O9 0.065(4) 0.070(4) 0.090(4) 0.030(3) -0.018(3) -0.013(3)
O10 0.086(5) 0.156(7) 0.053(4) -0.038(4) 0.022(3) -0.025(5)
O11 0.246(12) 0.067(4) 0.076(5) -0.017(4) -0.034(6) 0.013(6)
O12 0.190(11) 0.076(6) 0.192(11) -0.003(6) -0.032(9) -0.040(7)
O13 0.114(8) 0.245(13) 0.097(7) 0.023(8) -0.006(6) -0.009(9)
OW1 0.050(3) 0.068(3) 0.081(4) -0.004(3) 0.022(3) -0.001(3)
OW2 0.094(5) 0.101(6) 0.096(5) 0.021(4) 0.021(4) -0.014(4)

loop_
_atom_type_symbol
_atom_type_description
_atom_type_scat_dispersion_real
_atom_type_scat_dispersion_imag
_atom_type_scat_source
C C 0.0033 0.0016 'International Tables Vol C Tables 4.2.6.8 and 6.1.1.4'
Cu Cu 0.3201 1.2651 'International Tables Vol C Tables 4.2.6.8 and 6.1.1.4'
N N 0.0061 0.0033 'International Tables Vol C Tables 4.2.6.8 and 6.1.1.4'
O O 0.0106 0.0060 'International Tables Vol C Tables 4.2.6.8 and 6.1.1.4'
Pt Pt -1.7033 8.3905 'International Tables Vol C Tables 4.2.6.8 and 6.1.1.4'
H H 0.0000 0.0000 'International Tables Vol C Tables 4.2.6.8 and 6.1.1.4'

loop_
_geom_angle_atom_site_label_1
_geom_angle_atom_site_label_2
_geom_angle_atom_site_label_3
_geom_angle
_geom_angle_site_symmetry_1
_geom_angle_site_symmetry_3
_geom_angle_publ_flag
N3 Pt N2 177.10(18) . . ?
N3 Pt N4 92.95(18) . . ?
N2 Pt N4 89.73(18) . . ?
N3 Pt N1 90.87(18) . . ?
N2 Pt N1 86.46(18) . . ?
N4 Pt N1 176.16(17) . . ?
O3 Cu O1 176.57(18) . 2_557 ?
O3 Cu O6 90.72(18) . . ?
O1 Cu O6 91.74(19) 2_557 . ?
O3 Cu O5 89.31(18) . . ?
O1 Cu O5 87.78(18) 2_557 . ?
O6 Cu O5 167.57(19) . . ?
O3 Cu O7 87.39(16) . . ?
O1 Cu O7 94.84(16) 2_557 . ?
O6 Cu O7 93.63(19) . . ?
O5 Cu O7 98.79(17) . . ?
C6 O1 Cu 128.4(4) . 2_547 ?
C12 O3 Cu 113.8(3) . . ?
C1 N1 C5 118.3(5) . . ?
C1 N1 Pt 121.0(4) . . ?
C5 N1 Pt 119.8(4) . . ?
C11 N2 C7 118.8(5) . . ?
C11 N2 Pt 120.7(4) . . ?
C7 N2 Pt 120.4(4) . . ?
C13 N3 Pt 119.8(4) . . ?
C15 N4 Pt 119.5(3) . . ?
N1 C1 C2 122.2(5) . . ?
C1 C2 C3 119.2(5) . . ?
C4 C3 C2 118.4(5) . . ?
C4 C3 C6 120.9(5) . . ?
C2 C3 C6 120.7(5) . . ?
C5 C4 C3 119.5(5) . . ?
N1 C5 C4 122.3(5) . . ?
O2 C6 O1 126.9(5) . . ?
O2 C6 C3 118.7(5) . . ?
O1 C6 C3 114.4(5) . . ?
N2 C7 C8 121.5(5) . . ?
C7 C8 C9 119.4(5) . . ?
C10 C9 C8 119.0(5) . . ?
C10 C9 C12 120.3(5) . . ?
C8 C9 C12 120.7(5) . . ?
C9 C10 C11 118.7(5) . . ?
N2 C11 C10 122.5(5) . . ?
O4 C12 O3 125.4(5) . . ?
O4 C12 C9 119.5(5) . . ?
O3 C12 C9 115.1(5) . . ?
N3 C13 C14 115.1(5) . . ?
C17 C14 C15 111.2(5) . . ?
C17 C14 C13 111.8(5) . . ?
C15 C14 C13 110.9(5) . . ?
C17 C14 C16 110.9(6) . . ?
C15 C14 C16 106.5(5) . . ?
C13 C14 C16 105.3(5) . . ?
N4 C15 C14 114.2(5) . . ?
O10 N5 O9 122.4(7) . . ?
O10 N5 O8 119.5(7) . . ?
O9 N5 O8 118.2(7) . . ?
O12 N6 O11 137.9(14) . . ?
O12 N6 O13 107.8(13) . . ?
O11 N6 O13 114.0(11) . . ?

loop_
_geom_bond_atom_site_label_1
_geom_bond_atom_site_label_2
_geom_bond_distance
_geom_bond_site_symmetry_2
_geom_bond_publ_flag
Pt N3 2.030(4) . ?
Pt N2 2.025(4) . ?
Pt N4 2.040(4) . ?
Pt N1 2.033(4) . ?
Cu O3 1.914(4) . ?
Cu O1 1.926(4) 2_557 ?
Cu O6 1.977(5) . ?
Cu O5 1.988(4) . ?
Cu O7 2.305(4) . ?
O1 C6 1.261(7) . ?
O1 Cu 1.926(4) 2_547 ?
O2 C6 1.236(7) . ?
O3 C12 1.273(7) . ?
O4 C12 1.217(7) . ?
N1 C1 1.341(8) . ?
N1 C5 1.336(7) . ?
N2 C11 1.332(7) . ?
N2 C7 1.353(7) . ?
N3 C13 1.467(7) . ?
N4 C15 1.495(7) . ?
C1 C2 1.383(8) . ?
C2 C3 1.380(8) . ?
C3 C4 1.378(8) . ?
C3 C6 1.512(7) . ?
C4 C5 1.379(8) . ?
C7 C8 1.377(8) . ?
C8 C9 1.383(8) . ?
C9 C10 1.378(8) . ?
C9 C12 1.512(7) . ?
C10 C11 1.387(8) . ?
C13 C14 1.535(8) . ?
C14 C17 1.515(9) . ?
C14 C15 1.526(8) . ?
C14 C16 1.543(9) . ?
N5 O10 1.219(9) . ?
N5 O9 1.228(8) . ?
N5 O8 1.244(7) . ?
N6 O12 1.140(11) . ?
N6 O11 1.168(11) . ?
N6 O13 1.235(14) . ?
